data_1008497
loop_
_publ_author_name
'Meisel, M'
'Wolf, G U'
'Averbuch-Pouchot, M T'

_publ_section_title
;
Structure of ammonium trithio-cyclo-triphosphate
;
_journal_coden_ASTM ACSCEE
_journal_name_full 'Acta Crystallographica C (39,1983-)'
_journal_page_first 1368
_journal_page_last 1370
_journal_volume 47
_journal_year 1991
_chemical_formula_structural '(N H4)3 (P3 O6 S3)'
_chemical_formula_sum 'H12 N3 O6 P3 S3'
_chemical_name_systematic 'Ammonium cyclo-trithiohexaoxotriphosphate'
_space_group_IT_number 62
_symmetry_cell_setting orthorhombic
_symmetry_Int_Tables_number 62
_symmetry_space_group_name_Hall '-P 2ac 2n'
_symmetry_space_group_name_H-M 'P n m a'
_cell_angle_alpha 90
_cell_angle_beta 90
_cell_angle_gamma 90
_cell_formula_units_Z 4
_cell_length_a 12.450(8)
_cell_length_b 12.755(8)
_cell_length_c 8.154(6)
_cell_volume 1294.9
_refine_ls_R_factor_all 0.041
_cod_database_code 1008497

loop_
_symmetry_equiv_pos_as_xyz
x,y,z
1/2+x,1/2-y,1/2-z
-x,1/2+y,-z
1/2-x,-y,1/2+z
-x,-y,-z
1/2-x,1/2+y,1/2+z
x,1/2-y,z
1/2+x,y,1/2-z

loop_
_atom_site_label
_atom_site_type_symbol
_atom_site_symmetry_multiplicity
_atom_site_Wyckoff_symbol
_atom_site_fract_x
_atom_site_fract_y
_atom_site_fract_z
_atom_site_occupancy
_atom_site_attached_hydrogens
_atom_site_calc_flag
P1 P5+ 8 d 0.88066(8) 0.13484(8) 0.1602(1) 1. 0 d
P2 P5+ 4 c 0.0267(1) 0.25 -0.0660(2) 1. 0 d
S1 S2- 8 d 0.92977(9) 0.03778(9) 0.3279(1) 1. 0 d
S2 S2- 4 c 0.1772(2) 0.25 -0.0104(4) 1. 0 d
O1 O2- 4 c 0.8770(3) 0.25 0.2415(5) 1. 0 d
O2 O2- 8 d 0.7783(2) 0.1118(2) 0.0736(4) 1. 0 d
O3 O2- 8 d 0.9722(3) 0.1514(2) 0.0240(4) 1. 0 d
O4 O2- 4 c 0.9882(4) 0.25 0.7633(5) 1. 0 d
N1 N3- 4 c 0.4060(5) 0.75 0.9680(7) 1. 0 d
N2 N3- 8 d 0.3198(3) 0.4308(4) 0.7753(5) 1. 0 d
H1 H1+ 4 c 0.433(8) 0.75 0.08(1) 1. 0 d
H2 H1+ 4 c 0.142(7) 0.25 0.46(1) 1. 0 d
H3 H1+ 8 d 0.075(4) 0.196(4) 0.422(7) 1. 0 d
H4 H1+ 8 d 0.300(4) 0.436(4) 0.685(6) 1. 0 d
H5 H1+ 8 d 0.228(7) 0.620(7) 0.349(9) 1. 0 d
H6 H1+ 8 d 0.123(5) 0.914(5) 0.278(7) 1. 0 d
H7 H1+ 8 d 0.296(6) 0.500(7) 0.822(9) 1. 0 d

loop_
_atom_type_symbol
_atom_type_oxidation_number
P5+ 5.000
S2- -2.000
O2- -2.000
N3- -3.000
H1+ 1.000
